data_7209213
loop_
_publ_author_name
'Bukenya, Shamim'
'Munshi, Tasnim'
'Scowen, Ian J.'
'Skyner, Rachael'
'Whitaker, Darren A.'
'Seaton, Colin C.'

_publ_section_title
;
 Building multi-component crystals from cations and co-crystals: the use
 of chaperones
;
_journal_issue 12
_journal_name_full CrystEngComm
_journal_page_first 2241
_journal_paper_doi 10.1039/c2ce26498f
_journal_volume 15
_journal_year 2013
_chemical_formula_moiety 'C12 H24 O6, C7 H3 N2 O6, H4 N'
_chemical_formula_sum 'C19 H31 N3 O12'
_chemical_formula_weight 493.47
_chemical_name_common
;(1,4,7,10,13,16-hexaoxacyclooctadecane)ammonium 3,5-
dinitrobenzoate
;
_chemical_name_systematic
;
(1,4,7,10,13,16-hexaoxacyclooctadecane)ammonium 3,5-dinitrobenzoate
;
_space_group_IT_number 14
_symmetry_cell_setting monoclinic
_symmetry_space_group_name_Hall '-P 2ybc'
_symmetry_space_group_name_H-M 'P 1 21/c 1'
_atom_sites_solution_hydrogens geom
_atom_sites_solution_primary direct
_atom_sites_solution_secondary difmap
_audit_creation_method SHELXL-97
_cell_angle_alpha 90.00
_cell_angle_beta 90.485(2)
_cell_angle_gamma 90.00
_cell_formula_units_Z 4
_cell_length_a 11.4622(3)
_cell_length_b 8.2534(2)
_cell_length_c 25.9532(6)
_cell_measurement_reflns_used 5373
_cell_measurement_temperature 296(2)
_cell_measurement_theta_max 20.40
_cell_measurement_theta_min 2.38
_cell_volume 2455.14(10)
_computing_cell_refinement 'Bruker SAINT'
_computing_data_collection 'Bruker APEX2'
_computing_data_reduction 'Bruker SAINT'
_computing_molecular_graphics 'Bruker SHELXTL'
_computing_publication_material 'Bruker SHELXTL'
_computing_structure_refinement 'SHELXL-97 (Sheldrick, 2008)'
_computing_structure_solution 'SHELXS-97 (Sheldrick, 2008)'
_diffrn_ambient_temperature 296(2)
_diffrn_measured_fraction_theta_full 0.999
_diffrn_measured_fraction_theta_max 0.999
_diffrn_measurement_device_type 'Bruker APEX-II CCD'
_diffrn_measurement_method '\f and \w scans'
_diffrn_radiation_monochromator graphite
_diffrn_radiation_source 'fine-focus sealed tube'
_diffrn_radiation_type MoK\a
_diffrn_radiation_wavelength 0.71073
_diffrn_reflns_av_R_equivalents 0.0679
_diffrn_reflns_av_sigmaI/netI 0.0437
_diffrn_reflns_limit_h_max 13
_diffrn_reflns_limit_h_min -13
_diffrn_reflns_limit_k_max 9
_diffrn_reflns_limit_k_min -9
_diffrn_reflns_limit_l_max 29
_diffrn_reflns_limit_l_min -31
_diffrn_reflns_number 48026
_diffrn_reflns_theta_full 25.25
_diffrn_reflns_theta_max 25.25
_diffrn_reflns_theta_min 2.59
_exptl_absorpt_coefficient_mu 0.112
_exptl_absorpt_correction_T_max 0.9913
_exptl_absorpt_correction_T_min 0.9741
_exptl_absorpt_correction_type multi-scan
_exptl_absorpt_process_details 'Bruker APEX 2011.v4-1'
_exptl_crystal_colour colourless
_exptl_crystal_density_diffrn 1.335
_exptl_crystal_density_meas ?
_exptl_crystal_density_method 'not measured'
_exptl_crystal_description plate
_exptl_crystal_F_000 1048
_exptl_crystal_size_max 0.24
_exptl_crystal_size_mid 0.14
_exptl_crystal_size_min 0.08
_refine_diff_density_max 0.355
_refine_diff_density_min -0.220
_refine_diff_density_rms 0.044
_refine_ls_extinction_method none
_refine_ls_goodness_of_fit_ref 1.033
_refine_ls_hydrogen_treatment mixed
_refine_ls_matrix_type full
_refine_ls_number_parameters 323
_refine_ls_number_reflns 4429
_refine_ls_number_restraints 0
_refine_ls_restrained_S_all 1.033
_refine_ls_R_factor_all 0.1171
_refine_ls_R_factor_gt 0.0524
_refine_ls_shift/su_max 0.008
_refine_ls_shift/su_mean 0.001
_refine_ls_structure_factor_coef Fsqd
_refine_ls_weighting_details 'calc w=1/[\s^2^(Fo^2^)+(0.1000P)^2^+0.0000P] where P=(Fo^2^+2Fc^2^)/3'
_refine_ls_weighting_scheme calc
_refine_ls_wR_factor_gt 0.1509
_refine_ls_wR_factor_ref 0.1799
_reflns_number_gt 2383
_reflns_number_total 4429
_reflns_threshold_expression >2sigma(I)
_cod_data_source_file c2ce26498f.txt
_cod_data_source_block VI
_cod_depositor_comments
;
The following automatic conversions were performed:

'_symmetry_cell_setting' value 'Monoclinic' changed to 'monoclinic'
according to /home/saulius/struct/CIF-dictionaries/cif_core.dic
dictionary named 'cif_core.dic' version 2.4.2 from 2011-04-26.

Automatic conversion script
Id: cif_fix_values 1891 2012-01-12 08:04:46Z andrius 

The following automatic conversions were performed:

'_exptl_crystal_density_meas' value 'not measured' was changed to '?'
- the value is perceived as not measured.

Automatic conversion script
Id: cif_fix_values 3008 2015-01-20 13:52:24Z robertas 
;
_cod_original_sg_symbol_H-M P2(1)/c
_cod_database_code 7209213

loop_
_symmetry_equiv_pos_as_xyz
'x, y, z'
'-x, y+1/2, -z+1/2'
'-x, -y, -z'
'x, -y-1/2, z-1/2'

loop_
_atom_site_label
_atom_site_type_symbol
_atom_site_fract_x
_atom_site_fract_y
_atom_site_fract_z
_atom_site_U_iso_or_equiv
_atom_site_adp_type
_atom_site_occupancy
_atom_site_symmetry_multiplicity
_atom_site_calc_flag
_atom_site_refinement_flags
O1A O 0.47007(17) 0.4890(2) 0.18470(8) 0.0631(6) Uani 1 1 d .
O2A O 0.50610(17) 0.7401(3) 0.11234(8) 0.0663(6) Uani 1 1 d .
O3A O 0.3463(2) 1.0004(2) 0.11278(8) 0.0702(6) Uani 1 1 d .
O4A O 0.21377(18) 1.0578(3) 0.20441(8) 0.0688(6) Uani 1 1 d .
O5A O 0.15881(17) 0.7883(3) 0.26719(8) 0.0669(6) Uani 1 1 d .
O6A O 0.34065(18) 0.5552(2) 0.27372(8) 0.0637(6) Uani 1 1 d .
C1A C 0.5641(3) 0.4952(4) 0.14811(14) 0.0706(10) Uani 1 1 d .
H1A1 H 0.5891 0.3860 0.1400 0.085 Uiso 1 1 calc R
H1A2 H 0.6299 0.5526 0.1632 0.085 Uiso 1 1 calc R
C2A C 0.5264(3) 0.5775(4) 0.10081(13) 0.0717(10) Uani 1 1 d .
H2A1 H 0.5863 0.5686 0.0748 0.086 Uiso 1 1 calc R
H2A2 H 0.4556 0.5279 0.0875 0.086 Uiso 1 1 calc R
C3A C 0.4786(3) 0.8358(5) 0.06813(12) 0.0856(11) Uani 1 1 d .
H3A1 H 0.4128 0.7890 0.0497 0.103 Uiso 1 1 calc R
H3A2 H 0.5448 0.8387 0.0451 0.103 Uiso 1 1 calc R
C4A C 0.4498(4) 1.0011(5) 0.08514(14) 0.0870(11) Uani 1 1 d .
H4A1 H 0.5125 1.0430 0.1066 0.104 Uiso 1 1 calc R
H4A2 H 0.4416 1.0714 0.0554 0.104 Uiso 1 1 calc R
C5A C 0.3153(4) 1.1568(4) 0.13237(15) 0.0822(11) Uani 1 1 d .
H5A1 H 0.3099 1.2337 0.1042 0.099 Uiso 1 1 calc R
H5A2 H 0.3751 1.1942 0.1562 0.099 Uiso 1 1 calc R
C6A C 0.2014(4) 1.1475(4) 0.15923(16) 0.0891(12) Uani 1 1 d .
H6A1 H 0.1744 1.2559 0.1674 0.107 Uiso 1 1 calc R
H6A2 H 0.1438 1.0967 0.1369 0.107 Uiso 1 1 calc R
C7A C 0.1049(3) 1.0387(5) 0.23097(16) 0.0849(11) Uani 1 1 d .
H7A1 H 0.0495 0.9827 0.2089 0.102 Uiso 1 1 calc R
H7A2 H 0.0730 1.1444 0.2391 0.102 Uiso 1 1 calc R
C8A C 0.1228(3) 0.9454(5) 0.27889(14) 0.0803(11) Uani 1 1 d .
H8A1 H 0.1814 0.9982 0.3002 0.096 Uiso 1 1 calc R
H8A2 H 0.0505 0.9415 0.2981 0.096 Uiso 1 1 calc R
C9A C 0.1834(3) 0.6925(5) 0.31155(12) 0.0728(10) Uani 1 1 d .
H9A1 H 0.1123 0.6766 0.3309 0.087 Uiso 1 1 calc R
H9A2 H 0.2388 0.7492 0.3335 0.087 Uiso 1 1 calc R
C10A C 0.2321(3) 0.5333(5) 0.29696(13) 0.0777(10) Uani 1 1 d .
H10A H 0.2409 0.4659 0.3274 0.093 Uiso 1 1 calc R
H10B H 0.1793 0.4790 0.2732 0.093 Uiso 1 1 calc R
C11A C 0.4004(3) 0.4047(4) 0.26492(12) 0.0722(10) Uani 1 1 d .
H11A H 0.3484 0.3294 0.2476 0.087 Uiso 1 1 calc R
H11B H 0.4235 0.3573 0.2977 0.087 Uiso 1 1 calc R
C12A C 0.5046(3) 0.4316(4) 0.23316(13) 0.0730(10) Uani 1 1 d .
H12A H 0.5556 0.5099 0.2498 0.088 Uiso 1 1 calc R
H12B H 0.5473 0.3309 0.2294 0.088 Uiso 1 1 calc R
O2B O 0.0977(2) 0.5285(3) 0.12094(8) 0.0696(6) Uani 1 1 d .
O1B O 0.2412(2) 0.5362(3) 0.06410(9) 0.0770(7) Uani 1 1 d .
N1B N -0.2152(2) 0.1764(3) 0.03697(10) 0.0586(7) Uani 1 1 d .
O3B O -0.2680(2) 0.2573(4) 0.06849(10) 0.0989(9) Uani 1 1 d .
O4B O -0.2544(2) 0.0570(3) 0.01542(10) 0.0821(7) Uani 1 1 d .
N2B N 0.1007(2) 0.1997(4) -0.08728(11) 0.0684(8) Uani 1 1 d .
O5B O 0.0517(2) 0.0940(3) -0.11165(10) 0.0992(9) Uani 1 1 d .
O6B O 0.1854(2) 0.2745(3) -0.10254(10) 0.1007(9) Uani 1 1 d .
C1B C 0.0757(2) 0.3783(3) 0.04410(10) 0.0422(7) Uani 1 1 d .
C2B C -0.0350(2) 0.3273(3) 0.05705(9) 0.0439(7) Uani 1 1 d .
H2B H -0.0674 0.3577 0.0883 0.053 Uiso 1 1 calc R
C3B C -0.0971(2) 0.2310(3) 0.02329(10) 0.0412(6) Uani 1 1 d .
C4B C -0.0540(2) 0.1828(3) -0.02358(10) 0.0435(7) Uani 1 1 d .
H4B H -0.0964 0.1158 -0.0457 0.052 Uiso 1 1 calc R
C5B C 0.0551(2) 0.2390(3) -0.03600(10) 0.0455(7) Uani 1 1 d .
C6B C 0.1205(2) 0.3342(3) -0.00312(11) 0.0456(7) Uani 1 1 d .
H6B H 0.1944 0.3686 -0.0127 0.055 Uiso 1 1 calc R
C7B C 0.1453(3) 0.4911(3) 0.07961(12) 0.0526(7) Uani 1 1 d .
N1C N 0.2733(3) 0.7116(4) 0.16951(11) 0.0446(6) Uani 1 1 d .
H1C H 0.222(3) 0.658(4) 0.1518(13) 0.075(11) Uiso 1 1 d .
H2C H 0.328(3) 0.646(5) 0.1742(15) 0.098(14) Uiso 1 1 d .
H3C H 0.302(3) 0.784(5) 0.1515(14) 0.090(14) Uiso 1 1 d .
H4C H 0.235(4) 0.750(5) 0.199(2) 0.136(18) Uiso 1 1 d .

loop_
_atom_site_aniso_label
_atom_site_aniso_U_11
_atom_site_aniso_U_22
_atom_site_aniso_U_33
_atom_site_aniso_U_23
_atom_site_aniso_U_13
_atom_site_aniso_U_12
O1A 0.0571(13) 0.0570(13) 0.0750(14) 0.0028(10) -0.0126(12) 0.0135(10)
O2A 0.0611(13) 0.0740(15) 0.0640(14) -0.0125(11) 0.0066(11) -0.0030(11)
O3A 0.0898(17) 0.0558(14) 0.0651(14) 0.0120(10) 0.0015(13) -0.0141(11)
O4A 0.0634(14) 0.0620(14) 0.0809(15) -0.0008(12) -0.0142(12) 0.0149(11)
O5A 0.0578(13) 0.0846(16) 0.0584(13) -0.0178(12) 0.0089(10) -0.0034(11)
O6A 0.0685(14) 0.0608(14) 0.0617(13) 0.0137(10) -0.0003(11) -0.0166(11)
C1A 0.0433(18) 0.067(2) 0.102(3) -0.0174(19) 0.0128(19) 0.0168(15)
C2A 0.0514(19) 0.087(3) 0.077(2) -0.018(2) 0.0129(17) 0.0042(18)
C3A 0.091(3) 0.119(3) 0.0467(19) 0.021(2) 0.0183(18) -0.007(2)
C4A 0.104(3) 0.085(3) 0.072(2) 0.021(2) 0.004(2) -0.018(2)
C5A 0.121(3) 0.0378(19) 0.087(2) 0.0192(17) -0.017(2) -0.0078(19)
C6A 0.105(3) 0.058(2) 0.104(3) 0.007(2) -0.016(3) 0.020(2)
C7A 0.055(2) 0.089(3) 0.111(3) -0.019(2) -0.005(2) 0.0307(19)
C8A 0.050(2) 0.107(3) 0.085(3) -0.030(2) 0.0030(18) 0.008(2)
C9A 0.059(2) 0.114(3) 0.0452(18) 0.0043(19) 0.0141(15) -0.027(2)
C10A 0.086(3) 0.086(3) 0.062(2) 0.0093(19) 0.0108(19) -0.026(2)
C11A 0.113(3) 0.0409(18) 0.063(2) 0.0167(15) -0.019(2) 0.0046(18)
C12A 0.082(2) 0.053(2) 0.083(2) 0.0024(18) -0.021(2) 0.0154(17)
O2B 0.0857(16) 0.0697(14) 0.0530(13) -0.0121(11) -0.0136(12) -0.0074(11)
O1B 0.0575(14) 0.0832(17) 0.0901(17) -0.0122(13) -0.0132(13) -0.0194(12)
N1B 0.0491(16) 0.0766(19) 0.0500(15) 0.0034(14) 0.0004(13) -0.0062(14)
O3B 0.0680(16) 0.149(3) 0.0800(17) -0.0364(17) 0.0282(14) -0.0157(16)
O4B 0.0658(14) 0.0815(17) 0.0989(18) -0.0093(15) 0.0007(13) -0.0265(13)
N2B 0.0621(18) 0.0752(19) 0.0683(18) -0.0259(15) 0.0206(15) -0.0043(15)
O5B 0.1010(19) 0.109(2) 0.0882(18) -0.0601(16) 0.0312(15) -0.0216(16)
O6B 0.0868(18) 0.127(2) 0.0890(18) -0.0340(16) 0.0448(15) -0.0282(17)
C1B 0.0481(17) 0.0353(14) 0.0429(15) 0.0039(12) -0.0099(13) 0.0053(12)
C2B 0.0544(18) 0.0453(15) 0.0319(13) 0.0015(12) -0.0038(12) 0.0033(13)
C3B 0.0388(15) 0.0423(15) 0.0426(15) 0.0055(12) -0.0018(12) 0.0014(12)
C4B 0.0463(16) 0.0371(15) 0.0469(16) -0.0039(12) -0.0042(13) 0.0006(12)
C5B 0.0489(17) 0.0407(15) 0.0470(16) -0.0081(12) 0.0035(13) 0.0066(13)
C6B 0.0404(15) 0.0375(15) 0.0589(18) -0.0003(13) -0.0017(13) 0.0044(12)
C7B 0.062(2) 0.0412(16) 0.0545(19) 0.0040(14) -0.0175(16) 0.0012(15)
N1C 0.0451(16) 0.0449(15) 0.0439(15) 0.0008(13) -0.0035(13) -0.0021(14)

loop_
_atom_type_symbol
_atom_type_description
_atom_type_scat_dispersion_real
_atom_type_scat_dispersion_imag
_atom_type_scat_source
C C 0.0033 0.0016 'International Tables Vol C Tables 4.2.6.8 and 6.1.1.4'
H H 0.0000 0.0000 'International Tables Vol C Tables 4.2.6.8 and 6.1.1.4'
N N 0.0061 0.0033 'International Tables Vol C Tables 4.2.6.8 and 6.1.1.4'
O O 0.0106 0.0060 'International Tables Vol C Tables 4.2.6.8 and 6.1.1.4'

loop_
_geom_angle_atom_site_label_1
_geom_angle_atom_site_label_2
_geom_angle_atom_site_label_3
_geom_angle
C12A O1A C1A 113.4(2)
C2A O2A C3A 113.4(3)
C4A O3A C5A 113.2(3)
C6A O4A C7A 112.3(3)
C8A O5A C9A 113.4(3)
C10A O6A C11A 112.6(2)
O1A C1A C2A 110.6(2)
O1A C1A H1A1 109.5
C2A C1A H1A1 109.5
O1A C1A H1A2 109.5
C2A C1A H1A2 109.5
H1A1 C1A H1A2 108.1
O2A C2A C1A 108.3(3)
O2A C2A H2A1 110.0
C1A C2A H2A1 110.0
O2A C2A H2A2 110.0
C1A C2A H2A2 110.0
H2A1 C2A H2A2 108.4
O2A C3A C4A 108.7(3)
O2A C3A H3A1 110.0
C4A C3A H3A1 110.0
O2A C3A H3A2 109.9
C4A C3A H3A2 110.0
H3A1 C3A H3A2 108.3
O3A C4A C3A 110.2(3)
O3A C4A H4A1 109.6
C3A C4A H4A1 109.6
O3A C4A H4A2 109.6
C3A C4A H4A2 109.6
H4A1 C4A H4A2 108.1
O3A C5A C6A 110.0(3)
O3A C5A H5A1 109.7
C6A C5A H5A1 109.7
O3A C5A H5A2 109.7
C6A C5A H5A2 109.7
H5A1 C5A H5A2 108.2
O4A C6A C5A 109.8(3)
O4A C6A H6A1 109.7
C5A C6A H6A1 109.7
O4A C6A H6A2 109.7
C5A C6A H6A2 109.7
H6A1 C6A H6A2 108.2
O4A C7A C8A 110.3(3)
O4A C7A H7A1 109.6
C8A C7A H7A1 109.6
O4A C7A H7A2 109.6
C8A C7A H7A2 109.6
H7A1 C7A H7A2 108.1
O5A C8A C7A 109.9(3)
O5A C8A H8A1 109.7
C7A C8A H8A1 109.7
O5A C8A H8A2 109.7
C7A C8A H8A2 109.7
H8A1 C8A H8A2 108.2
O5A C9A C10A 111.1(3)
O5A C9A H9A1 109.4
C10A C9A H9A1 109.4
O5A C9A H9A2 109.4
C10A C9A H9A2 109.4
H9A1 C9A H9A2 108.0
O6A C10A C9A 109.5(3)
O6A C10A H10A 109.8
C9A C10A H10A 109.8
O6A C10A H10B 109.8
C9A C10A H10B 109.8
H10A C10A H10B 108.2
O6A C11A C12A 110.4(2)
O6A C11A H11A 109.6
C12A C11A H11A 109.6
O6A C11A H11B 109.6
C12A C11A H11B 109.6
H11A C11A H11B 108.1
O1A C12A C11A 109.2(3)
O1A C12A H12A 109.8
C11A C12A H12A 109.8
O1A C12A H12B 109.8
C11A C12A H12B 109.8
H12A C12A H12B 108.3
O4B N1B O3B 124.6(3)
O4B N1B C3B 118.3(3)
O3B N1B C3B 117.1(3)
O5B N2B O6B 124.2(3)
O5B N2B C5B 117.6(3)
O6B N2B C5B 118.2(3)
C6B C1B C2B 119.0(2)
C6B C1B C7B 120.0(3)
C2B C1B C7B 120.9(2)
C3B C2B C1B 119.5(2)
C3B C2B H2B 120.3
C1B C2B H2B 120.3
C2B C3B C4B 122.9(2)
C2B C3B N1B 119.6(2)
C4B C3B N1B 117.5(2)
C5B C4B C3B 116.3(2)
C5B C4B H4B 121.8
C3B C4B H4B 121.8
C4B C5B C6B 122.6(2)
C4B C5B N2B 118.0(2)
C6B C5B N2B 119.4(3)
C1B C6B C5B 119.7(3)
C1B C6B H6B 120.1
C5B C6B H6B 120.1
O1B C7B O2B 127.2(3)
O1B C7B C1B 116.7(3)
O2B C7B C1B 116.1(3)
H1C N1C H2C 105(3)
H1C N1C H3C 110(3)
H2C N1C H3C 104(4)
H1C N1C H4C 106(3)
H2C N1C H4C 117(4)
H3C N1C H4C 114(4)

loop_
_geom_bond_atom_site_label_1
_geom_bond_atom_site_label_2
_geom_bond_distance
O1A C12A 1.398(4)
O1A C1A 1.443(4)
O2A C2A 1.395(4)
O2A C3A 1.426(4)
O3A C4A 1.392(4)
O3A C5A 1.433(4)
O4A C6A 1.393(4)
O4A C7A 1.439(4)
O5A C8A 1.394(4)
O5A C9A 1.423(4)
O6A C10A 1.399(4)
O6A C11A 1.438(4)
C1A C2A 1.465(5)
C1A H1A1 0.9700
C1A H1A2 0.9700
C2A H2A1 0.9700
C2A H2A2 0.9700
C3A C4A 1.472(5)
C3A H3A1 0.9700
C3A H3A2 0.9700
C4A H4A1 0.9700
C4A H4A2 0.9700
C5A C6A 1.487(5)
C5A H5A1 0.9700
C5A H5A2 0.9700
C6A H6A1 0.9700
C6A H6A2 0.9700
C7A C8A 1.476(5)
C7A H7A1 0.9700
C7A H7A2 0.9700
C8A H8A1 0.9700
C8A H8A2 0.9700
C9A C10A 1.479(5)
C9A H9A1 0.9700
C9A H9A2 0.9700
C10A H10A 0.9700
C10A H10B 0.9700
C11A C12A 1.473(4)
C11A H11A 0.9700
C11A H11B 0.9700
C12A H12A 0.9700
C12A H12B 0.9700
O2B C7B 1.246(4)
O1B C7B 1.231(4)
N1B O4B 1.217(3)
N1B O3B 1.221(3)
N1B C3B 1.473(3)
N2B O5B 1.213(3)
N2B O6B 1.219(3)
N2B C5B 1.470(4)
C1B C6B 1.381(4)
C1B C2B 1.382(4)
C1B C7B 1.530(4)
C2B C3B 1.376(4)
C2B H2B 0.9300
C3B C4B 1.376(4)
C4B C5B 1.375(4)
C4B H4B 0.9300
C5B C6B 1.377(4)
C6B H6B 0.9300
N1C H1C 0.87(4)
N1C H2C 0.84(4)
N1C H3C 0.83(4)
N1C H4C 0.93(5)
